data_4125689
loop_
_publ_author_name
'Lopchuk, Justin M.'
'Fjelbye, Kasper'
'Kawamata, Yu'
'Malins, Lara R.'
'Pan, Chung-Mao'
'Gianatassio, Ryan'
'Wang, Jie'
'Prieto, Liher'
'Bradow, James'
'Brandt, Thomas A.'
'Collins, Michael R.'
'Elleraas, Jeff'
'Ewanicki, Jason'
'Farrell, William'
'Fadeyi, Olugbeminiyi O.'
'Gallego, Gary M.'
'Mousseau, James J.'
'Oliver, Robert'
'Sach, Neal W.'
'Smith, Jason K.'
'Spangler, Jillian E.'
'Zhu, Huichin'
'Zhu, Jinjiang'
'Baran, Phil S.'

_publ_section_title
;
 Strain-Release Heteroatom Functionalization: Development, Scope, and
 Stereospecificity.
;
_journal_issue 8
_journal_name_full 'Journal of the American Chemical Society'
_journal_page_first 3209
_journal_page_last 3226
_journal_paper_doi 10.1021/jacs.6b13229
_journal_volume 139
_journal_year 2017
_chemical_absolute_configuration ad
_chemical_formula_moiety 'C12 H11 F3 O2 S'
_chemical_formula_sum 'C12 H11 F3 O2 S'
_chemical_formula_weight 276.27
_space_group_crystal_system triclinic
_space_group_IT_number 1
_space_group_name_Hall 'P 1'
_space_group_name_H-M_alt 'P 1'
_symmetry_space_group_name_Hall 'P 1'
_symmetry_space_group_name_H-M 'P 1'
_atom_sites_solution_hydrogens geom
_atom_sites_solution_primary dual
_audit_creation_date 2016-08-31
_audit_creation_method
;
Olex2 1.2-beta
(compiled 2016.08.25 svn.r3337 for OlexSys, GUI svn.r5221)
;
_cell_angle_alpha 104.903(4)
_cell_angle_beta 109.324(3)
_cell_angle_gamma 99.177(3)
_cell_formula_units_Z 2
_cell_length_a 7.9193(11)
_cell_length_b 8.1426(12)
_cell_length_c 10.5945(18)
_cell_measurement_reflns_used 3947
_cell_measurement_temperature 100
_cell_measurement_theta_max 26.409
_cell_measurement_theta_min 2.160
_cell_volume 600.17(16)
_computing_cell_refinement 'SAINT v8.34A (Bruker, 2013)'
_computing_data_collection 'APEX2 v2013.6-2 (Bruker, 2013)'
_computing_data_reduction 'SAINT v8.34A (Bruker, 2013)'
_computing_molecular_graphics 'Olex2 (Dolomanov et al., 2009)'
_computing_publication_material 'Olex2 (Dolomanov et al., 2009)'
_computing_structure_refinement 'XL (Sheldrick, 2008)'
_computing_structure_solution 'ShelXT (Sheldrick, 2015)'
_diffrn_ambient_temperature 100
_diffrn_detector 'Bruker APEX CCD'
_diffrn_detector_area_resol_mean 8.0
_diffrn_detector_type 'CCD Area Detector'
_diffrn_measured_fraction_theta_full 0.999
_diffrn_measured_fraction_theta_max 0.992
_diffrn_measurement_device 'Kappa Four-Circle Diffractometer'
_diffrn_measurement_device_type 'Bruker APEX-II CCD'
_diffrn_measurement_method '\f and \w scans'
_diffrn_radiation_monochromator graphite
_diffrn_radiation_probe x-ray
_diffrn_radiation_type MoK\a
_diffrn_radiation_wavelength 0.71073
_diffrn_reflns_av_R_equivalents 0.0224
_diffrn_reflns_av_unetI/netI 0.0368
_diffrn_reflns_Laue_measured_fraction_full 0.999
_diffrn_reflns_Laue_measured_fraction_max 0.992
_diffrn_reflns_limit_h_max 9
_diffrn_reflns_limit_h_min -9
_diffrn_reflns_limit_k_max 10
_diffrn_reflns_limit_k_min -10
_diffrn_reflns_limit_l_max 13
_diffrn_reflns_limit_l_min -13
_diffrn_reflns_number 8224
_diffrn_reflns_point_group_measured_fraction_full 0.970
_diffrn_reflns_point_group_measured_fraction_max 0.953
_diffrn_reflns_theta_full 25.242
_diffrn_reflns_theta_max 26.442
_diffrn_reflns_theta_min 2.687
_diffrn_source 'sealed tube'
_diffrn_source_type fine-focus
_diffrn_standards_number 0
_exptl_absorpt_coefficient_mu 0.299
_exptl_absorpt_correction_T_max 0.4908
_exptl_absorpt_correction_T_min 0.4544
_exptl_absorpt_correction_type multi-scan
_exptl_absorpt_process_details
;
SADABS-2014/5 (Bruker,2014/5) was used for absorption correction.
wR2(int) was 0.0448 before and 0.0395 after correction.
The Ratio of minimum to maximum transmission is 0.9258.
The \l/2 correction factor is 0.00150.
;
_exptl_crystal_colour colourless
_exptl_crystal_colour_primary colourless
_exptl_crystal_density_diffrn 1.529
_exptl_crystal_description block
_exptl_crystal_F_000 284
_exptl_crystal_size_max 0.3
_exptl_crystal_size_mid 0.26
_exptl_crystal_size_min 0.23
_refine_diff_density_max 0.309
_refine_diff_density_min -0.325
_refine_diff_density_rms 0.044
_refine_ls_abs_structure_details
;
 Flack x determined using 1876 quotients [(I+)-(I-)]/[(I+)+(I-)]
 (Parsons, Flack and Wagner, Acta Cryst. B69 (2013) 249-259).
;
_refine_ls_abs_structure_Flack 0.00(4)
_refine_ls_extinction_method none
_refine_ls_goodness_of_fit_ref 1.025
_refine_ls_hydrogen_treatment constr
_refine_ls_matrix_type full
_refine_ls_number_parameters 344
_refine_ls_number_reflns 4709
_refine_ls_number_restraints 3
_refine_ls_restrained_S_all 1.024
_refine_ls_R_factor_all 0.0390
_refine_ls_R_factor_gt 0.0335
_refine_ls_shift/su_max 0.000
_refine_ls_shift/su_mean 0.000
_refine_ls_structure_factor_coef Fsqd
_refine_ls_weighting_details 'w=1/[\s^2^(Fo^2^)+(0.0356P)^2^+0.2073P] where P=(Fo^2^+2Fc^2^)/3'
_refine_ls_weighting_scheme calc
_refine_ls_wR_factor_gt 0.0794
_refine_ls_wR_factor_ref 0.0829
_reflns_Friedel_coverage 0.922
_reflns_Friedel_fraction_full 0.941
_reflns_Friedel_fraction_max 0.914
_reflns_number_gt 4260
_reflns_number_total 4709
_reflns_threshold_expression 'I > 2\s(I)'
_cod_data_source_file ja6b13229_si_020.cif
_cod_data_source_block baran603_b
_cod_depositor_comments
;
The following automatic conversions were performed:

'_diffrn_radiation_probe' value 'X-ray' changed to 'x-ray' according
to
/home/data/users/saulius/crontab/automatic-downloads/current/ACS/lib/dictionaries/cif_core.dic
dictionary named 'cif_core.dic' version 2.4.2 from 2011-04-26.

Automatic conversion script
Id: cif_fix_values 4973 2017-02-22 13:04:09Z antanas 
;
_cod_database_code 4125689
_shelx_space_group_comment
;
The symmetry employed for this shelxl refinement is uniquely defined
by the following loop, which should always be used as a source of
symmetry information in preference to the above space-group names.
They are only intended as comments.
;
_shelx_estimated_absorpt_t_max 0.934
_shelx_estimated_absorpt_t_min 0.916
_olex2_refinement_description
;
1. Fixed Uiso
 At 1.2 times of:
  All C(H) groups, All C(H,H) groups, All C(H,H,H) groups, All C(H,H,H,H) groups
2. Others
 Sof(H9'A)=Sof(H9'B)=Sof(H12A)=Sof(H12B)=Sof(C10')=Sof(H10')=Sof(C11')=
 Sof(H11A)=Sof(H11B)=1-FVAR(1)
 Sof(H00A)=Sof(H00B)=Sof(H00R)=Sof(C12")=Sof(H01A)=Sof(H01B)=Sof(C11")=
 Sof(H1A)=Sof(H1B)=FVAR(1)
3.a Ternary CH refined with riding coordinates:
 C12'(H00R), C10(H10), C10'(H10')
3.b Secondary CH2 refined with riding coordinates:
 C12(H12C,H12D), C9'(H00A,H00B), C9'(H9'A,H9'B), C12'(H12A,H12B), C9(H9A,H9B),
 C12"(H01A,H01B), C11(H11C,H11D), C11"(H1A,H1B), C11'(H11A,H11B)
3.c Aromatic/amide H refined with riding coordinates:
 C6'(H6'), C6(H6), C7(H7), C7'(H7'), C4'(H4'), C3(H3), C4(H4), C3'(H3')
;
_shelx_shelxl_version_number 2014/7
_olex2_submission_special_instructions 'No special instructions were received'

loop_
_space_group_symop_operation_xyz
'x, y, z'

loop_
_atom_site_label
_atom_site_type_symbol
_atom_site_fract_x
_atom_site_fract_y
_atom_site_fract_z
_atom_site_U_iso_or_equiv
_atom_site_adp_type
_atom_site_occupancy
_atom_site_site_symmetry_order
_atom_site_calc_flag
_atom_site_refinement_flags_posn
_atom_site_refinement_flags_occupancy
_atom_site_disorder_assembly
_atom_site_disorder_group
S1' S 1.14098(11) 0.47314(10) 0.80496(9) 0.0197(2) Uani 1 1 d . . . .
S1 S -0.17282(11) 0.61252(10) 0.19361(9) 0.0210(2) Uani 1 1 d . . . .
O1' O 1.1556(4) 0.6153(4) 0.9259(3) 0.0253(7) Uani 1 1 d . . . .
O2' O 1.2529(5) 0.5057(5) 0.7270(4) 0.0296(8) Uani 1 1 d . . . .
F3 F 0.6416(4) 0.9513(4) 0.7385(3) 0.0419(7) Uani 1 1 d . . . .
F1' F 0.2324(4) 0.1312(4) 0.4472(4) 0.0528(10) Uani 1 1 d . . . .
F2 F 0.7312(4) 0.9370(4) 0.5671(3) 0.0388(7) Uani 1 1 d . . . .
F1 F 0.6882(5) 0.7123(4) 0.6335(4) 0.0576(10) Uani 1 1 d . . . .
O2 O -0.1921(4) 0.4690(4) 0.0737(3) 0.0257(7) Uani 1 1 d . . . .
O1 O -0.2908(5) 0.5869(5) 0.2697(4) 0.0292(8) Uani 1 1 d . . . .
C5' C 0.9050(6) 0.3981(6) 0.6856(5) 0.0192(9) Uani 1 1 d . . . .
F2' F 0.2682(5) 0.3528(4) 0.3783(4) 0.0551(10) Uani 1 1 d . . . .
F3' F 0.3133(5) 0.1128(5) 0.2735(4) 0.0603(10) Uani 1 1 d . . . .
C6' C 0.7682(7) 0.3808(6) 0.7389(5) 0.0234(10) Uani 1 1 d . . . .
H6' H 0.7995 0.4088 0.8380 0.028 Uiso 1 1 calc R . . .
C8 C -0.1998(6) 0.7957(6) 0.1414(5) 0.0211(10) Uani 1 1 d . . . .
C2 C 0.4210(6) 0.7865(6) 0.5072(5) 0.0208(10) Uani 1 1 d . . . .
C1 C 0.6191(7) 0.8454(6) 0.6106(6) 0.0290(11) Uani 1 1 d . . . .
C6 C 0.0972(6) 0.7196(6) 0.4597(5) 0.0232(10) Uani 1 1 d . . . .
H6 H -0.0015 0.7110 0.4920 0.028 Uiso 1 1 calc R . . .
C7 C 0.2798(7) 0.7739(6) 0.5565(5) 0.0251(11) Uani 1 1 d . . . .
H7 H 0.3075 0.8021 0.6552 0.030 Uiso 1 1 calc R . . .
C7' C 0.5835(7) 0.3214(6) 0.6441(6) 0.0267(11) Uani 1 1 d . . . .
H7' H 0.4872 0.3075 0.6783 0.032 Uiso 1 1 calc R . . .
C4' C 0.8625(7) 0.3581(6) 0.5399(5) 0.0242(10) Uani 1 1 d . . . .
H4' H 0.9583 0.3698 0.5049 0.029 Uiso 1 1 calc R . . .
C12 C -0.2381(7) 0.9583(6) 0.2235(6) 0.0318(12) Uani 1 1 d . . . .
H12C H -0.1300 1.0636 0.2704 0.038 Uiso 1 1 calc R . . .
H12D H -0.2944 0.9375 0.2906 0.038 Uiso 1 1 calc R . . .
C3 C 0.3833(6) 0.7398(6) 0.3626(5) 0.0233(10) Uani 1 1 d . . . .
H3 H 0.4821 0.7452 0.3306 0.028 Uiso 1 1 calc R . . .
C2' C 0.5398(7) 0.2827(6) 0.5005(6) 0.0268(11) Uani 1 1 d . . . .
C9' C 1.1857(7) 0.1222(6) 0.7659(6) 0.0265(10) Uani 1 1 d . . . .
H00A H 1.3089 0.1130 0.7660 0.032 Uiso 0.700(8) 1 calc R P A 1
H00B H 1.0905 0.0837 0.6682 0.032 Uiso 0.700(8) 1 calc R P A 1
H9'A H 1.1013 0.0137 0.7592 0.032 Uiso 0.300(8) 1 calc R P A 2
H9'B H 1.2091 0.1196 0.6793 0.032 Uiso 0.300(8) 1 calc R P A 2
C4 C 0.2013(7) 0.6857(6) 0.2663(5) 0.0224(10) Uani 1 1 d . . . .
H4 H 0.1730 0.6542 0.1674 0.027 Uiso 1 1 calc R . . .
C12' C 1.1291(8) 0.2288(7) 0.9644(5) 0.0383(13) Uani 1 1 d . . . .
H00R H 1.0329 0.2581 1.0015 0.046 Uiso 0.700(8) 1 calc R P A 1
H12A H 1.1065 0.3202 1.0342 0.046 Uiso 0.300(8) 1 calc R P A 2
H12B H 1.0199 0.1246 0.9157 0.046 Uiso 0.300(8) 1 calc R P A 2
C3' C 0.6773(7) 0.3013(6) 0.4481(5) 0.0269(11) Uani 1 1 d . . . .
H3' H 0.6448 0.2750 0.3490 0.032 Uiso 1 1 calc R . . .
C9 C -0.1340(7) 0.8332(7) 0.0308(5) 0.0305(11) Uani 1 1 d . . . .
H9A H -0.0659 0.9559 0.0504 0.037 Uiso 1 1 calc R . . .
H9B H -0.0904 0.7413 -0.0213 0.037 Uiso 1 1 calc R . . .
C10 C -0.3364(7) 0.7963(7) -0.0004(5) 0.0350(12) Uani 1 1 d . . . .
H10 H -0.4322 0.6895 -0.0757 0.042 Uiso 1 1 calc R . . .
C5 C 0.0588(6) 0.6783(6) 0.3178(5) 0.0198(10) Uani 1 1 d . . . .
C8' C 1.1882(8) 0.2988(7) 0.8622(5) 0.0322(12) Uani 1 1 d . . . .
C1' C 0.3402(7) 0.2207(6) 0.4001(6) 0.0328(12) Uani 1 1 d . . . .
C12" C 1.1261(7) 0.0393(7) 0.8669(6) 0.0270(13) Uani 0.700(8) 1 d . P A 1
H01A H 1.2186 -0.0144 0.9178 0.032 Uiso 0.700(8) 1 calc R P A 1
H01B H 1.0012 -0.0451 0.8197 0.032 Uiso 0.700(8) 1 calc R P A 1
C11 C -0.3805(6) 0.9564(6) 0.0806(5) 0.0441(11) Uani 1 1 d . . . .
H11C H -0.5102 0.9329 0.0741 0.053 Uiso 1 1 calc R . . .
H11D H -0.3473 1.0631 0.0560 0.053 Uiso 1 1 calc R . . .
C11" C 1.3298(9) 0.3378(9) 1.0159(7) 0.0279(16) Uani 0.700(8) 1 d . P A 1
H1A H 1.4284 0.2753 1.0290 0.033 Uiso 0.700(8) 1 calc R P A 1
H1B H 1.3667 0.4592 1.0835 0.033 Uiso 0.700(8) 1 calc R P A 1
C10' C 1.3300(17) 0.2243(18) 0.9004(14) 0.030(3) Uani 0.300(8) 1 d . P A 2
H10' H 1.4586 0.2790 0.9111 0.036 Uiso 0.300(8) 1 calc R P A 2
C11' C 1.2870(19) 0.187(2) 1.0213(15) 0.036(4) Uani 0.300(8) 1 d . P A 2
H11A H 1.2707 0.0629 1.0178 0.043 Uiso 0.300(8) 1 calc R P A 2
H11B H 1.3711 0.2698 1.1167 0.043 Uiso 0.300(8) 1 calc R P A 2

loop_
_atom_site_aniso_label
_atom_site_aniso_U_11
_atom_site_aniso_U_22
_atom_site_aniso_U_33
_atom_site_aniso_U_23
_atom_site_aniso_U_13
_atom_site_aniso_U_12
S1' 0.0218(6) 0.0192(5) 0.0235(6) 0.0100(4) 0.0123(5) 0.0077(4)
S1 0.0218(6) 0.0232(5) 0.0236(6) 0.0108(5) 0.0129(5) 0.0075(4)
O1' 0.0269(19) 0.0185(15) 0.0257(18) 0.0027(14) 0.0091(15) 0.0036(14)
O2' 0.0248(18) 0.044(2) 0.0303(19) 0.0213(17) 0.0151(15) 0.0111(15)
F3 0.0418(18) 0.0491(18) 0.0237(14) 0.0072(14) 0.0054(13) 0.0068(14)
F1' 0.0255(16) 0.0456(18) 0.078(3) 0.0315(19) 0.0062(16) -0.0025(14)
F2 0.0270(16) 0.0463(17) 0.0337(16) 0.0133(14) 0.0047(12) 0.0005(13)
F1 0.0462(19) 0.0261(15) 0.076(2) 0.0178(16) -0.0102(17) 0.0160(14)
O2 0.0258(19) 0.0247(17) 0.0284(19) 0.0094(15) 0.0127(16) 0.0059(14)
O1 0.0247(19) 0.0392(19) 0.034(2) 0.0173(17) 0.0190(16) 0.0108(15)
C5' 0.019(2) 0.015(2) 0.024(2) 0.0064(19) 0.0098(19) 0.0035(17)
F2' 0.0362(17) 0.0247(15) 0.082(2) 0.0206(16) -0.0066(16) 0.0093(12)
F3' 0.040(2) 0.050(2) 0.050(2) -0.0129(17) -0.0049(16) 0.0036(15)
C6' 0.025(2) 0.019(2) 0.025(2) 0.0051(18) 0.011(2) 0.0028(18)
C8 0.022(2) 0.024(2) 0.025(2) 0.0137(19) 0.0113(18) 0.0115(17)
C2 0.027(2) 0.0136(19) 0.022(2) 0.0092(18) 0.0072(19) 0.0084(17)
C1 0.035(3) 0.021(2) 0.029(3) 0.009(2) 0.007(2) 0.010(2)
C6 0.027(3) 0.026(2) 0.026(3) 0.012(2) 0.018(2) 0.011(2)
C7 0.038(3) 0.020(2) 0.025(3) 0.011(2) 0.017(2) 0.013(2)
C7' 0.022(2) 0.020(2) 0.040(3) 0.009(2) 0.016(2) 0.0044(17)
C4' 0.032(3) 0.017(2) 0.025(3) 0.006(2) 0.013(2) 0.010(2)
C12 0.036(3) 0.027(3) 0.043(3) 0.016(2) 0.022(2) 0.014(2)
C3 0.024(2) 0.020(2) 0.027(2) 0.0073(19) 0.012(2) 0.0062(17)
C2' 0.026(3) 0.0127(19) 0.038(3) 0.0058(19) 0.010(2) 0.0053(17)
C9' 0.028(2) 0.020(2) 0.035(3) 0.008(2) 0.015(2) 0.0113(18)
C4 0.029(3) 0.024(2) 0.021(2) 0.0099(19) 0.015(2) 0.0094(18)
C12' 0.045(3) 0.034(3) 0.027(3) 0.017(2) 0.005(2) -0.005(2)
C3' 0.036(3) 0.019(2) 0.020(2) 0.0033(19) 0.006(2) 0.007(2)
C9 0.038(3) 0.030(2) 0.030(2) 0.017(2) 0.015(2) 0.0097(19)
C10 0.032(3) 0.036(3) 0.032(3) 0.018(2) 0.002(2) 0.007(2)
C5 0.027(3) 0.017(2) 0.023(2) 0.0100(19) 0.013(2) 0.0121(18)
C8' 0.053(3) 0.027(2) 0.025(3) 0.012(2) 0.019(2) 0.018(2)
C1' 0.030(3) 0.017(2) 0.042(3) 0.009(2) 0.004(2) 0.0055(19)
C12" 0.018(3) 0.023(3) 0.037(3) 0.015(2) 0.004(2) 0.003(2)
C11 0.026(2) 0.046(3) 0.067(3) 0.030(3) 0.014(2) 0.0179(19)
C11" 0.020(3) 0.024(3) 0.032(3) 0.010(3) 0.001(2) 0.008(2)
C10' 0.024(7) 0.034(7) 0.039(8) 0.019(6) 0.013(6) 0.013(6)
C11' 0.034(8) 0.040(8) 0.038(8) 0.021(7) 0.011(6) 0.015(6)

loop_
_atom_type_symbol
_atom_type_description
_atom_type_scat_dispersion_real
_atom_type_scat_dispersion_imag
_atom_type_scat_source
C C 0.0033 0.0016 'International Tables Vol C Tables 4.2.6.8 and 6.1.1.4'
H H 0.0000 0.0000 'International Tables Vol C Tables 4.2.6.8 and 6.1.1.4'
F F 0.0171 0.0103 'International Tables Vol C Tables 4.2.6.8 and 6.1.1.4'
O O 0.0106 0.0060 'International Tables Vol C Tables 4.2.6.8 and 6.1.1.4'
S S 0.1246 0.1234 'International Tables Vol C Tables 4.2.6.8 and 6.1.1.4'

loop_
_geom_angle_atom_site_label_1
_geom_angle_atom_site_label_2
_geom_angle_atom_site_label_3
_geom_angle
O1' S1' C5' 107.5(2)
O1' S1' C8' 107.7(2)
O2' S1' O1' 118.9(2)
O2' S1' C5' 108.1(2)
O2' S1' C8' 108.3(2)
C8' S1' C5' 105.5(2)
O2 S1 O1 118.7(2)
O2 S1 C8 108.9(2)
O2 S1 C5 108.8(2)
O1 S1 C8 108.4(2)
O1 S1 C5 107.1(2)
C8 S1 C5 103.9(2)
C6' C5' S1' 119.0(4)
C6' C5' C4' 121.9(4)
C4' C5' S1' 119.1(3)
C5' C6' H6' 120.8
C5' C6' C7' 118.5(4)
C7' C6' H6' 120.8
C12 C8 S1 125.5(3)
C12 C8 C10 91.8(4)
C9 C8 S1 121.8(3)
C9 C8 C12 110.6(4)
C9 C8 C10 58.5(3)
C10 C8 S1 126.8(4)
C7 C2 C1 119.6(4)
C7 C2 C3 121.4(4)
C3 C2 C1 119.0(4)
F3 C1 C2 112.5(4)
F2 C1 F3 106.0(4)
F2 C1 C2 112.1(4)
F1 C1 F3 105.9(4)
F1 C1 F2 106.6(4)
F1 C1 C2 113.2(4)
C7 C6 H6 120.0
C5 C6 H6 120.0
C5 C6 C7 120.0(4)
C2 C7 C6 119.0(4)
C2 C7 H7 120.5
C6 C7 H7 120.5
C6' C7' H7' 119.9
C2' C7' C6' 120.2(5)
C2' C7' H7' 119.9
C5' C4' H4' 120.8
C3' C4' C5' 118.3(4)
C3' C4' H4' 120.8
C8 C12 H12C 113.9
C8 C12 H12D 113.9
C8 C12 C11 88.4(4)
H12C C12 H12D 111.1
C11 C12 H12C 113.9
C11 C12 H12D 113.9
C2 C3 H3 120.2
C4 C3 C2 119.5(4)
C4 C3 H3 120.2
C7' C2' C3' 121.0(5)
C7' C2' C1' 119.5(5)
C3' C2' C1' 119.5(5)
H00A C9' H00B 111.4
H9'A C9' H9'B 115.5
C8' C9' H00A 114.3
C8' C9' H00B 114.3
C8' C9' H9'A 118.3
C8' C9' H9'B 118.3
C8' C9' C12" 86.3(4)
C12" C9' H00A 114.3
C12" C9' H00B 114.3
C10' C9' H9'A 118.3
C10' C9' H9'B 118.3
C10' C9' C8' 54.5(6)
C3 C4 H4 120.7
C3 C4 C5 118.6(4)
C5 C4 H4 120.7
H12A C12' H12B 110.2
C8' C12' H00R 127.5
C8' C12' H12A 112.7
C8' C12' H12B 112.7
C8' C12' C12" 84.9(4)
C8' C12' C11" 61.6(4)
C12" C12' H00R 127.5
C11" C12' H00R 127.5
C11" C12' C12" 103.5(5)
C11' C12' H12A 112.7
C11' C12' H12B 112.7
C11' C12' C8' 95.0(7)
C4' C3' H3' 120.0
C2' C3' C4' 120.1(5)
C2' C3' H3' 120.0
C8 C9 H9A 117.6
C8 C9 H9B 117.6
H9A C9 H9B 114.7
C10 C9 C8 61.7(3)
C10 C9 H9A 117.6
C10 C9 H9B 117.6
C8 C10 H10 124.4
C9 C10 C8 59.8(3)
C9 C10 H10 124.4
C9 C10 C11 110.5(4)
C11 C10 C8 88.9(4)
C11 C10 H10 124.4
C6 C5 S1 120.5(3)
C6 C5 C4 121.4(4)
C4 C5 S1 118.0(4)
C9' C8' S1' 124.1(4)
C9' C8' C11" 109.8(5)
C12' C8' S1' 129.6(4)
C12' C8' C9' 97.1(4)
C12' C8' C11" 59.8(3)
C11" C8' S1' 119.2(4)
C10' C8' S1' 139.6(7)
C10' C8' C9' 59.0(6)
C10' C8' C12' 84.3(6)
F1' C1' C2' 112.4(5)
F2' C1' F1' 105.8(4)
F2' C1' C2' 112.8(4)
F3' C1' F1' 105.5(4)
F3' C1' F2' 106.7(4)
F3' C1' C2' 113.0(5)
C9' C12" C12' 91.8(4)
C9' C12" H01A 113.3
C9' C12" H01B 113.3
C12' C12" H01A 113.3
C12' C12" H01B 113.3
H01A C12" H01B 110.7
C12 C11 H11C 113.5
C12 C11 H11D 113.5
C10 C11 C12 90.9(3)
C10 C11 H11C 113.5
C10 C11 H11D 113.5
H11C C11 H11D 110.8
C12' C11" C8' 58.7(4)
C12' C11" H1A 117.9
C12' C11" H1B 117.9
C8' C11" H1A 117.9
C8' C11" H1B 117.9
H1A C11" H1B 115.1
C9' C10' H10' 122.6
C9' C10' C11' 111.6(10)
C8' C10' C9' 66.5(6)
C8' C10' H10' 122.6
C8' C10' C11' 93.9(9)
C11' C10' H10' 122.6
C12' C11' C10' 84.8(9)
C12' C11' H11A 114.5
C12' C11' H11B 114.5
C10' C11' H11A 114.5
C10' C11' H11B 114.5
H11A C11' H11B 111.6

loop_
_geom_bond_atom_site_label_1
_geom_bond_atom_site_label_2
_geom_bond_distance
S1' O1' 1.446(3)
S1' O2' 1.435(3)
S1' C5' 1.772(5)
S1' C8' 1.727(5)
S1 O2 1.433(3)
S1 O1 1.445(3)
S1 C8 1.739(4)
S1 C5 1.764(5)
F3 C1 1.342(6)
F1' C1' 1.334(6)
F2 C1 1.340(5)
F1 C1 1.331(5)
C5' C6' 1.382(6)
C5' C4' 1.402(6)
F2' C1' 1.332(6)
F3' C1' 1.328(6)
C6' H6' 0.9500
C6' C7' 1.390(7)
C8 C12 1.521(7)
C8 C9 1.508(6)
C8 C10 1.535(7)
C2 C1 1.498(7)
C2 C7 1.382(6)
C2 C3 1.394(6)
C6 H6 0.9500
C6 C7 1.385(7)
C6 C5 1.368(6)
C7 H7 0.9500
C7' H7' 0.9500
C7' C2' 1.380(7)
C4' H4' 0.9500
C4' C3' 1.385(7)
C12 H12C 0.9900
C12 H12D 0.9900
C12 C11 1.554(7)
C3 H3 0.9500
C3 C4 1.380(7)
C2' C3' 1.381(6)
C2' C1' 1.497(7)
C9' H00A 0.9900
C9' H00B 0.9900
C9' H9'A 0.9900
C9' H9'B 0.9900
C9' C8' 1.527(7)
C9' C12" 1.558(7)
C9' C10' 1.427(14)
C4 H4 0.9500
C4 C5 1.406(6)
C12' H00R 1.0000
C12' H12A 0.9900
C12' H12B 0.9900
C12' C8' 1.512(7)
C12' C12" 1.613(8)
C12' C11" 1.529(8)
C12' C11' 1.335(14)
C3' H3' 0.9500
C9 H9A 0.9900
C9 H9B 0.9900
C9 C10 1.487(7)
C10 H10 1.0000
C10 C11 1.525(7)
C8' C11" 1.556(9)
C8' C10' 1.355(13)
C12" H01A 0.9900
C12" H01B 0.9900
C11 H11C 0.9900
C11 H11D 0.9900
C11" H1A 0.9900
C11" H1B 0.9900
C10' H10' 1.0000
C10' C11' 1.517(19)
C11' H11A 0.9900
C11' H11B 0.9900
